data_7057912
loop_
_publ_author_name
'Smirnov, Andrey S.'
'Martins, Lu\'isa M. D. R. S.'
'Nikolaev, Dmitriy N.'
'Manzhos, Roman A.'
'Gurzhiy, Vlad V.'
'Krivenko, Alexander G.'
'Nikolaenko, Kirill O.'
'Belyakov, Alexander V.'
'Garabadzhiu, Alexander V.'
'Davidovich, Pavel B.'

_publ_section_title
;
 Structure and catalytic properties of novel copper isatin Schiff base
 complexes
;
_journal_issue 1
_journal_name_full 'New Journal of Chemistry'
_journal_page_first 188
_journal_paper_doi 10.1039/C8NJ02718H
_journal_volume 43
_journal_year 2019
_chemical_formula_moiety 'C15 H12 Cu I N2 O'
_chemical_formula_sum 'C15 H12 Cu I N2 O'
_chemical_formula_weight 426.71
_space_group_crystal_system triclinic
_space_group_IT_number 2
_space_group_name_Hall '-P 1'
_space_group_name_H-M_alt 'P -1'
_symmetry_space_group_name_Hall '-P 1'
_symmetry_space_group_name_H-M 'P -1'
_atom_sites_solution_hydrogens geom
_audit_creation_date 2015-11-18
_audit_creation_method
;
Olex2 1.2
(compiled 2015.09.30 svn.r3233 for OlexSys, GUI svn.r5103)
;
_audit_update_record
;
2017-03-19 deposited with the CCDC.
2018-10-29 downloaded from the CCDC.
;
_cell_angle_alpha 74.782(9)
_cell_angle_beta 75.057(9)
_cell_angle_gamma 63.915(10)
_cell_formula_units_Z 2
_cell_length_a 8.5695(9)
_cell_length_b 9.3493(7)
_cell_length_c 10.6986(11)
_cell_measurement_reflns_used 2003
_cell_measurement_temperature 100(2)
_cell_measurement_theta_max 29.2970
_cell_measurement_theta_min 3.4030
_cell_volume 732.75(14)
_computing_cell_refinement
;
CrysAlisPro, Agilent Technologies,
Version 1.171.36.32 (release 02-08-2013 CrysAlis171 .NET)
(compiled Aug  2 2013,16:46:58)
;
_computing_data_collection
;
CrysAlisPro, Agilent Technologies,
Version 1.171.36.32 (release 02-08-2013 CrysAlis171 .NET)
(compiled Aug  2 2013,16:46:58)
;
_computing_data_reduction
;
CrysAlisPro, Agilent Technologies,
Version 1.171.36.32 (release 02-08-2013 CrysAlis171 .NET)
(compiled Aug  2 2013,16:46:58)
;
_computing_molecular_graphics 'Olex2 (Dolomanov et al., 2009)'
_computing_publication_material 'Olex2 (Dolomanov et al., 2009)'
_computing_structure_refinement 'ShelXL (Sheldrick, 2015)'
_diffrn_ambient_temperature 100(2)
_diffrn_detector_area_resol_mean 16.2096
_diffrn_measured_fraction_theta_full 0.998
_diffrn_measured_fraction_theta_max 0.998
_diffrn_measurement_details
;
#__ type_ start__ end____ width___ exp.time_
  1 omega   19.00   46.00   1.0000   80.0000
omega____ theta____ kappa____ phi______ frames
    -      -20.4081   57.0000  -90.0000 27

#__ type_ start__ end____ width___ exp.time_
  2 omega  -42.00   48.00   1.0000   80.0000
omega____ theta____ kappa____ phi______ frames
    -      -20.4081   57.0000 -120.0000 90

#__ type_ start__ end____ width___ exp.time_
  3 omega   -8.00   20.00   1.0000   80.0000
omega____ theta____ kappa____ phi______ frames
    -      -20.4081  -99.0000 -150.0000 28

#__ type_ start__ end____ width___ exp.time_
  4 omega  -50.00   50.00   1.0000   80.0000
omega____ theta____ kappa____ phi______ frames
    -      -20.4081   77.0000  -30.0000 100

#__ type_ start__ end____ width___ exp.time_
  5 omega  -25.00    0.00   1.0000   80.0000
omega____ theta____ kappa____ phi______ frames
    -      -20.4081  -99.0000 -180.0000 25

#__ type_ start__ end____ width___ exp.time_
  6 omega    4.00   46.00   1.0000   80.0000
omega____ theta____ kappa____ phi______ frames
    -       21.3456   57.0000   90.0000 42

#__ type_ start__ end____ width___ exp.time_
  7 omega  -48.00   51.00   1.0000   80.0000
omega____ theta____ kappa____ phi______ frames
    -       21.3456  -77.0000  120.0000 99
;
_diffrn_measurement_device_type 'Xcalibur, Eos'
_diffrn_measurement_method '\w scans'
_diffrn_orient_matrix_UB_11 0.0803583000
_diffrn_orient_matrix_UB_12 -0.0383005000
_diffrn_orient_matrix_UB_13 0.0251704000
_diffrn_orient_matrix_UB_21 0.0090565000
_diffrn_orient_matrix_UB_22 -0.0757531000
_diffrn_orient_matrix_UB_23 -0.0094585000
_diffrn_orient_matrix_UB_31 0.0467899000
_diffrn_orient_matrix_UB_32 0.0121198000
_diffrn_orient_matrix_UB_33 -0.0642554000
_diffrn_radiation_monochromator graphite
_diffrn_radiation_type MoK\a
_diffrn_radiation_wavelength 0.71073
_diffrn_reflns_av_R_equivalents 0.0315
_diffrn_reflns_av_unetI/netI 0.0583
_diffrn_reflns_Laue_measured_fraction_full 0.998
_diffrn_reflns_Laue_measured_fraction_max 0.998
_diffrn_reflns_limit_h_max 11
_diffrn_reflns_limit_h_min -9
_diffrn_reflns_limit_k_max 12
_diffrn_reflns_limit_k_min -12
_diffrn_reflns_limit_l_max 13
_diffrn_reflns_limit_l_min -13
_diffrn_reflns_number 6003
_diffrn_reflns_point_group_measured_fraction_full 0.998
_diffrn_reflns_point_group_measured_fraction_max 0.998
_diffrn_reflns_theta_full 25.242
_diffrn_reflns_theta_max 27.494
_diffrn_reflns_theta_min 2.827
_diffrn_source 'Enhance (Mo) X-ray Source'
_exptl_absorpt_coefficient_mu 3.592
_exptl_absorpt_correction_T_max 1.00000
_exptl_absorpt_correction_T_min 0.87133
_exptl_absorpt_correction_type multi-scan
_exptl_absorpt_process_details
;
CrysAlisPro, Agilent Technologies,
Version 1.171.36.32 (release 02-08-2013 CrysAlis171 .NET)
(compiled Aug  2 2013,16:46:58)
Empirical absorption correction using spherical harmonics,
 implemented in SCALE3 ABSPACK scaling algorithm.
;
_exptl_crystal_colour orange
_exptl_crystal_density_diffrn 1.934
_exptl_crystal_description lamina
_exptl_crystal_F_000 412
_exptl_crystal_size_max 0.27
_exptl_crystal_size_mid 0.06
_exptl_crystal_size_min 0.01
_refine_diff_density_max 0.875
_refine_diff_density_min -0.792
_refine_diff_density_rms 0.127
_refine_ls_extinction_method none
_refine_ls_goodness_of_fit_ref 1.015
_refine_ls_hydrogen_treatment constr
_refine_ls_matrix_type full
_refine_ls_number_parameters 182
_refine_ls_number_reflns 3355
_refine_ls_number_restraints 0
_refine_ls_restrained_S_all 1.015
_refine_ls_R_factor_all 0.0425
_refine_ls_R_factor_gt 0.0329
_refine_ls_shift/su_max 0.000
_refine_ls_shift/su_mean 0.000
_refine_ls_structure_factor_coef Fsqd
_refine_ls_weighting_details 'w=1/[\s^2^(Fo^2^)+(0.0149P)^2^] where P=(Fo^2^+2Fc^2^)/3'
_refine_ls_weighting_scheme calc
_refine_ls_wR_factor_gt 0.0561
_refine_ls_wR_factor_ref 0.0602
_reflns_Friedel_coverage 0.000
_reflns_number_gt 2866
_reflns_number_total 3355
_reflns_threshold_expression 'I > 2\s(I)'
_cod_data_source_file c8nj02718h2.cif
_cod_data_source_block xrd_16
_cod_depositor_comments 'Adding full bibliography for 7057891--7057914.cif.'
_cod_original_cell_volume 732.76(14)
_cod_database_code 7057912
_shelxl_version_number 2013-4
_shelx_space_group_comment
;
The symmetry employed for this shelxl refinement is uniquely defined
by the following loop, which should always be used as a source of
symmetry information in preference to the above space-group names.
They are only intended as comments.
;
_reflns_odcompleteness_completeness 99.85
_reflns_odcompleteness_iscentric 1
_reflns_odcompleteness_theta 27.50
_olex2_refinement_description
;
1. Fixed Uiso
 At 1.2 times of:
  All C(H) groups
 At 1.5 times of:
  All C(H,H,H) groups
2.a Aromatic/amide H refined with riding coordinates:
 C6(H6), C7(H7), C8(H8), C9(H9), C14(H14), C15(H15), C16(H16), C17(H17),
 C18(H18)
2.b Idealised Me refined as rotating group:
 C10(H10A,H10B,H10C)
;

loop_
_space_group_symop_operation_xyz
'x, y, z'
'-x, -y, -z'

loop_
_atom_site_label
_atom_site_type_symbol
_atom_site_fract_x
_atom_site_fract_y
_atom_site_fract_z
_atom_site_U_iso_or_equiv
_atom_site_adp_type
_atom_site_occupancy
_atom_site_site_symmetry_order
_atom_site_calc_flag
_atom_site_refinement_flags_posn
N1 N 0.2359(4) 0.4641(4) 0.5255(3) 0.0186(7) Uani 1 1 d .
C2 C 0.3058(4) 0.4583(4) 0.3957(3) 0.0161(8) Uani 1 1 d .
C3 C 0.2961(4) 0.3119(4) 0.3661(3) 0.0139(7) Uani 1 1 d .
C4 C 0.2159(4) 0.2381(5) 0.4893(3) 0.0176(8) Uani 1 1 d .
C5 C 0.1784(4) 0.3375(4) 0.5814(3) 0.0172(8) Uani 1 1 d .
C6 C 0.0946(5) 0.3070(5) 0.7087(3) 0.0228(9) Uani 1 1 d .
H6 H 0.0708 0.3722 0.7693 0.027 Uiso 1 1 calc R
C7 C 0.0472(5) 0.1759(5) 0.7424(3) 0.0274(10) Uani 1 1 d .
H7 H -0.0106 0.1543 0.8269 0.033 Uiso 1 1 calc R
C8 C 0.0838(5) 0.0755(5) 0.6531(3) 0.0262(9) Uani 1 1 d .
H8 H 0.0520 -0.0124 0.6791 0.031 Uiso 1 1 calc R
C9 C 0.1680(5) 0.1064(5) 0.5252(3) 0.0211(8) Uani 1 1 d .
H9 H 0.1917 0.0406 0.4650 0.025 Uiso 1 1 calc R
C10 C 0.2216(5) 0.5872(5) 0.5928(4) 0.0253(9) Uani 1 1 d .
H10A H 0.2981 0.5380 0.6575 0.038 Uiso 1 1 calc GR
H10B H 0.1022 0.6372 0.6350 0.038 Uiso 1 1 calc GR
H10C H 0.2550 0.6676 0.5302 0.038 Uiso 1 1 calc GR
O11 O 0.3665(3) 0.5489(3) 0.3169(2) 0.0211(6) Uani 1 1 d .
N12 N 0.3496(3) 0.2870(3) 0.2465(3) 0.0142(6) Uani 1 1 d .
C13 C 0.3518(4) 0.1480(4) 0.2115(3) 0.0157(8) Uani 1 1 d .
C14 C 0.4608(5) -0.0063(5) 0.2632(3) 0.0215(8) Uani 1 1 d .
H14 H 0.5299 -0.0211 0.3235 0.026 Uiso 1 1 calc R
C15 C 0.4656(5) -0.1387(5) 0.2235(4) 0.0232(9) Uani 1 1 d .
H15 H 0.5375 -0.2425 0.2584 0.028 Uiso 1 1 calc R
C16 C 0.3648(5) -0.1179(5) 0.1329(3) 0.0219(8) Uani 1 1 d .
H16 H 0.3676 -0.2072 0.1081 0.026 Uiso 1 1 calc R
C17 C 0.2597(5) 0.0368(5) 0.0793(3) 0.0218(8) Uani 1 1 d .
H17 H 0.1922 0.0515 0.0178 0.026 Uiso 1 1 calc R
C18 C 0.2549(4) 0.1708(5) 0.1174(3) 0.0193(8) Uani 1 1 d .
H18 H 0.1868 0.2748 0.0797 0.023 Uiso 1 1 calc R
Cu19 Cu 0.43545(5) 0.43902(5) 0.10954(4) 0.01798(11) Uani 1 1 d .
I20 I 0.76892(3) 0.36925(3) 0.05686(2) 0.02043(8) Uani 1 1 d .

loop_
_atom_site_aniso_label
_atom_site_aniso_U_11
_atom_site_aniso_U_22
_atom_site_aniso_U_33
_atom_site_aniso_U_23
_atom_site_aniso_U_13
_atom_site_aniso_U_12
N1 0.0200(17) 0.0207(18) 0.0153(15) -0.0038(13) -0.0008(13) -0.0089(14)
C2 0.0115(18) 0.018(2) 0.0156(17) -0.0008(15) -0.0063(14) -0.0017(15)
C3 0.0112(17) 0.0165(19) 0.0140(16) 0.0001(14) -0.0029(13) -0.0067(14)
C4 0.0184(19) 0.024(2) 0.0082(16) 0.0003(15) -0.0012(14) -0.0091(16)
C5 0.0119(18) 0.022(2) 0.0153(17) -0.0024(15) -0.0033(14) -0.0043(15)
C6 0.018(2) 0.032(2) 0.0157(18) -0.0078(17) -0.0011(15) -0.0068(17)
C7 0.021(2) 0.044(3) 0.0144(18) 0.0011(18) 0.0029(16) -0.0170(19)
C8 0.031(2) 0.033(3) 0.0191(19) 0.0023(18) -0.0011(17) -0.0215(19)
C9 0.023(2) 0.026(2) 0.0146(18) 0.0009(16) -0.0026(15) -0.0130(17)
C10 0.030(2) 0.025(2) 0.024(2) -0.0088(18) -0.0079(17) -0.0082(17)
O11 0.0260(15) 0.0195(15) 0.0198(13) -0.0021(11) -0.0019(11) -0.0127(12)
N12 0.0153(15) 0.0157(17) 0.0124(14) -0.0009(12) -0.0032(12) -0.0073(12)
C13 0.0150(18) 0.019(2) 0.0132(17) -0.0036(15) 0.0042(14) -0.0097(15)
C14 0.022(2) 0.024(2) 0.0207(19) -0.0002(16) -0.0066(16) -0.0111(17)
C15 0.020(2) 0.018(2) 0.031(2) -0.0012(17) -0.0077(17) -0.0072(16)
C16 0.026(2) 0.021(2) 0.025(2) -0.0073(17) 0.0021(16) -0.0168(17)
C17 0.024(2) 0.028(2) 0.0199(19) -0.0020(17) -0.0066(16) -0.0165(18)
C18 0.0184(19) 0.019(2) 0.0179(18) 0.0001(16) -0.0011(15) -0.0084(16)
Cu19 0.0215(3) 0.0205(3) 0.0124(2) 0.00047(19) 0.00002(18) -0.0122(2)
I20 0.01849(14) 0.02648(15) 0.01473(12) -0.00177(10) -0.00280(9) -0.00851(10)

loop_
_atom_type_symbol
_atom_type_description
_atom_type_scat_dispersion_real
_atom_type_scat_dispersion_imag
_atom_type_scat_source
C C 0.0033 0.0016 'International Tables Vol C Tables 4.2.6.8 and 6.1.1.4'
H H 0.0000 0.0000 'International Tables Vol C Tables 4.2.6.8 and 6.1.1.4'
Cu Cu 0.3201 1.2651 'International Tables Vol C Tables 4.2.6.8 and 6.1.1.4'
I I -0.4742 1.8119 'International Tables Vol C Tables 4.2.6.8 and 6.1.1.4'
N N 0.0061 0.0033 'International Tables Vol C Tables 4.2.6.8 and 6.1.1.4'
O O 0.0106 0.0060 'International Tables Vol C Tables 4.2.6.8 and 6.1.1.4'

loop_
_geom_angle_atom_site_label_1
_geom_angle_atom_site_label_2
_geom_angle_atom_site_label_3
_geom_angle
_geom_angle_site_symmetry_1
_geom_angle_site_symmetry_3
C2 N1 C5 110.3(3) . .
C2 N1 C10 123.6(3) . .
C5 N1 C10 126.1(3) . .
N1 C2 C3 106.4(3) . .
O11 C2 N1 128.3(3) . .
O11 C2 C3 125.2(3) . .
C4 C3 C2 106.5(3) . .
N12 C3 C2 116.9(3) . .
N12 C3 C4 136.6(3) . .
C5 C4 C3 105.5(3) . .
C9 C4 C3 134.3(3) . .
C9 C4 C5 120.1(3) . .
N1 C5 C4 111.2(3) . .
C6 C5 N1 127.4(3) . .
C6 C5 C4 121.3(4) . .
C5 C6 H6 121.1 . .
C5 C6 C7 117.7(4) . .
C7 C6 H6 121.1 . .
C6 C7 H7 119.0 . .
C6 C7 C8 121.9(3) . .
C8 C7 H7 119.0 . .
C7 C8 H8 119.9 . .
C9 C8 C7 120.2(4) . .
C9 C8 H8 119.9 . .
C4 C9 H9 120.7 . .
C8 C9 C4 118.6(3) . .
C8 C9 H9 120.7 . .
N1 C10 H10A 109.5 . .
N1 C10 H10B 109.5 . .
N1 C10 H10C 109.5 . .
H10A C10 H10B 109.5 . .
H10A C10 H10C 109.5 . .
H10B C10 H10C 109.5 . .
C3 N12 C13 120.4(3) . .
C3 N12 Cu19 120.1(2) . .
C13 N12 Cu19 119.6(2) . .
C14 C13 N12 120.3(3) . .
C18 C13 N12 118.9(3) . .
C18 C13 C14 120.6(3) . .
C13 C14 H14 120.4 . .
C13 C14 C15 119.1(4) . .
C15 C14 H14 120.4 . .
C14 C15 H15 119.6 . .
C16 C15 C14 120.9(4) . .
C16 C15 H15 119.6 . .
C15 C16 H16 120.2 . .
C15 C16 C17 119.6(3) . .
C17 C16 H16 120.2 . .
C16 C17 H17 119.9 . .
C16 C17 C18 120.1(3) . .
C18 C17 H17 119.9 . .
C13 C18 C17 119.6(3) . .
C13 C18 H18 120.2 . .
C17 C18 H18 120.2 . .
N12 Cu19 Cu19 160.56(8) . 2_665
N12 Cu19 I20 116.92(8) . 2_665
N12 Cu19 I20 118.23(8) . .
Cu19 Cu19 I20 60.65(2) 2_665 2_665
Cu19 Cu19 I20 60.56(2) 2_665 .
I20 Cu19 I20 121.205(19) 2_665 .
Cu19 I20 Cu19 58.796(19) 2_665 .

loop_
_geom_bond_atom_site_label_1
_geom_bond_atom_site_label_2
_geom_bond_distance
_geom_bond_site_symmetry_2
N1 C2 1.368(4) .
N1 C5 1.410(5) .
N1 C10 1.458(4) .
C2 C3 1.523(5) .
C2 O11 1.219(4) .
C3 C4 1.469(4) .
C3 N12 1.290(4) .
C4 C5 1.411(5) .
C4 C9 1.396(5) .
C5 C6 1.387(5) .
C6 H6 0.9300 .
C6 C7 1.389(5) .
C7 H7 0.9300 .
C7 C8 1.396(5) .
C8 H8 0.9300 .
C8 C9 1.395(5) .
C9 H9 0.9300 .
C10 H10A 0.9600 .
C10 H10B 0.9600 .
C10 H10C 0.9600 .
N12 C13 1.435(4) .
N12 Cu19 1.995(3) .
C13 C14 1.386(5) .
C13 C18 1.383(5) .
C14 H14 0.9300 .
C14 C15 1.392(5) .
C15 H15 0.9300 .
C15 C16 1.380(5) .
C16 H16 0.9300 .
C16 C17 1.384(5) .
C17 H17 0.9300 .
C17 C18 1.397(5) .
C18 H18 0.9300 .
Cu19 Cu19 2.5273(8) 2_665
Cu19 I20 2.5732(6) 2_665
Cu19 I20 2.5754(6) .
I20 Cu19 2.5732(6) 2_665

loop_
_geom_torsion_atom_site_label_1
_geom_torsion_atom_site_label_2
_geom_torsion_atom_site_label_3
_geom_torsion_atom_site_label_4
_geom_torsion
N1 C2 C3 C4 -0.1(4)
N1 C2 C3 N12 177.4(3)
N1 C5 C6 C7 179.2(3)
C2 N1 C5 C4 2.4(4)
C2 N1 C5 C6 -177.3(3)
C2 C3 C4 C5 1.4(4)
C2 C3 C4 C9 178.0(4)
C2 C3 N12 C13 177.4(3)
C2 C3 N12 Cu19 -1.2(4)
C3 C4 C5 N1 -2.3(4)
C3 C4 C5 C6 177.4(3)
C3 C4 C9 C8 -176.5(4)
C3 N12 C13 C14 -64.3(4)
C3 N12 C13 C18 121.1(4)
C4 C3 N12 C13 -6.1(6)
C4 C3 N12 Cu19 175.3(3)
C4 C5 C6 C7 -0.5(5)
C5 N1 C2 C3 -1.3(4)
C5 N1 C2 O11 179.3(3)
C5 C4 C9 C8 -0.3(5)
C5 C6 C7 C8 0.9(6)
C6 C7 C8 C9 -1.0(6)
C7 C8 C9 C4 0.6(6)
C9 C4 C5 N1 -179.5(3)
C9 C4 C5 C6 0.2(5)
C10 N1 C2 C3 179.8(3)
C10 N1 C2 O11 0.4(6)
C10 N1 C5 C4 -178.8(3)
C10 N1 C5 C6 1.5(6)
O11 C2 C3 C4 179.4(3)
O11 C2 C3 N12 -3.1(5)
N12 C3 C4 C5 -175.4(4)
N12 C3 C4 C9 1.3(8)
N12 C13 C14 C15 -177.4(3)
N12 C13 C18 C17 178.1(3)
C13 C14 C15 C16 0.7(5)
C14 C13 C18 C17 3.5(5)
C14 C15 C16 C17 1.0(5)
C15 C16 C17 C18 -0.4(5)
C16 C17 C18 C13 -1.8(5)
C18 C13 C14 C15 -2.9(5)
Cu19 N12 C13 C14 114.3(3)
Cu19 N12 C13 C18 -60.3(3)
